data_7701891
loop_
_publ_author_name
'Abernethy, Robyn J.'
'Foreman, Mark R St-J'
'Hill, Anthony F.'
'Smith, Matthew K.'
'Willis, Anthony C.'

_publ_section_title
;
 Relative hemilabilities of H<sub>2</sub>B(az)<sub>2</sub> (az =
 pyrazolyl, dimethylpyrazolyl, methimazolyl) chelates in the complexes
 [M(\h-C<sub>3</sub>H<sub>5</sub>)(CO)<sub>2</sub>{H<sub>2</sub>B(az)<sub>2</sub>}]
 (M = Mo, W).
;
_journal_issue 3
_journal_name_full 'Dalton transactions (Cambridge, England : 2003)'
_journal_page_first 781
_journal_page_last 796
_journal_paper_doi 10.1039/c9dt03744f
_journal_volume 49
_journal_year 2020
_chemical_compound_source
;
?
;
_chemical_formula_moiety ' C13 H17 B1  N4 O2 S2 W1, C H2 Cl2 '
_chemical_formula_sum 'C14 H19 B Cl2 N4 O2 S2 W'
_chemical_formula_weight 605.03
_chemical_melting_point ?
_space_group_IT_number 14
_space_group_name_Hall '-P 2yab'
_space_group_name_H-M_alt 'P 1 21/a 1'
_symmetry_cell_setting monoclinic
_symmetry_space_group_name_H-M 'P 1 21/a 1'
_atom_sites_solution_hydrogens geom
_atom_sites_solution_primary direct
_audit_creation_date 03-10-07
_audit_creation_method CRYSTALS_ver_12-03-99
_audit_update_record
;
2019-09-18 deposited with the CCDC.	2019-11-12 downloaded from the CCDC.
;
_cell_angle_alpha 90
_cell_angle_beta 101.4861(8)
_cell_angle_gamma 90
_cell_formula_units_Z 4
_cell_length_a 7.5455(1)
_cell_length_b 18.7786(4)
_cell_length_c 14.5838(3)
_cell_measurement_reflns_used 40143
_cell_measurement_temperature 200
_cell_measurement_theta_max 27
_cell_measurement_theta_min 3
_cell_volume 2025.05(7)
_computing_cell_refinement
; 
 Denzo/Scalepack (Otwinowski & Minor, 1996) 
;
_computing_data_collection
; 
 COLLECT (Nonius BV, 1997) 
;
_computing_data_reduction
; 
 Denzo/Scalepack (Otwinowski & Minor, 1996) 
;
_computing_molecular_graphics
; 
ORTEP-II (Johnson 1976) in teXsan (MSC, 1992-1997)
;
_computing_publication_material
; 
 CRYSTALS (Watkin et al 2001) 
;
_computing_structure_refinement
; 
 CRYSTALS (Watkin et al 2001) 
;
_computing_structure_solution
; 
 SIR92 (Altomare et al, 1994) 
;
_diffrn_ambient_temperature 200
_diffrn_measured_fraction_theta_full 0.999
_diffrn_measured_fraction_theta_max 0.999
_diffrn_measurement_device_type
; 
Enraf Nonius Kappa CCD 
;
_diffrn_measurement_method ' \f and \w scans with CCD '
_diffrn_radiation_monochromator graphite
_diffrn_radiation_type 'Mo K\a'
_diffrn_radiation_wavelength 0.71073
_diffrn_reflns_av_R_equivalents 0.10
_diffrn_reflns_limit_h_max 9
_diffrn_reflns_limit_h_min -8
_diffrn_reflns_limit_k_max 24
_diffrn_reflns_limit_k_min -24
_diffrn_reflns_limit_l_max 18
_diffrn_reflns_limit_l_min -18
_diffrn_reflns_number 41359
_diffrn_reflns_theta_full 27.5
_diffrn_reflns_theta_max 27.48
_diffrn_reflns_theta_min 4.16
_diffrn_standards_decay_% 0.00
_diffrn_standards_interval_count 0
_diffrn_standards_interval_time 0
_diffrn_standards_number 0
_exptl_absorpt_coefficient_mu 6.191
_exptl_absorpt_correction_T_max 0.742
_exptl_absorpt_correction_T_min 0.316
_exptl_absorpt_correction_type integration
_exptl_absorpt_process_details
;
via Gaussian method (Coppens, 1970) implemented in maXus (2000)
;
_exptl_crystal_colour ' orange '
_exptl_crystal_density_diffrn 1.984
_exptl_crystal_density_meas ?
_exptl_crystal_description ' plate '
_exptl_crystal_F_000 1164.916
_exptl_crystal_size_max 0.30
_exptl_crystal_size_mid 0.09
_exptl_crystal_size_min 0.05
_refine_diff_density_max 1.05
_refine_diff_density_min -1.50
_refine_ls_extinction_method None
_refine_ls_goodness_of_fit_ref 1.0663
_refine_ls_hydrogen_treatment mixed
_refine_ls_matrix_type full
_refine_ls_number_parameters 236
_refine_ls_number_reflns 2210
_refine_ls_R_factor_gt 0.0299
_refine_ls_shift/su_max 0.017747
_refine_ls_structure_factor_coef F
_refine_ls_weighting_details
;
Chebychev polynomial with 4 parameters, Carruthers & Watkin , 1979, 
0.388    -.0744    0.211    -.0600
;
_refine_ls_weighting_scheme calc
_refine_ls_wR_factor_ref 0.0339
_reflns_limit_h_max 9
_reflns_limit_h_min -9
_reflns_limit_k_max 24
_reflns_limit_k_min 0
_reflns_limit_l_max 18
_reflns_limit_l_min 0
_reflns_number_gt 2210
_reflns_number_total 4638
_reflns_threshold_expression >3.00\s(I)
_cod_data_source_file c9dt03744f1.cif
_cod_data_source_block Compound_4
_cod_depositor_comments
;
The following automatic conversions were performed:

data item '_chemical_melting_point' value 'not measured' was changed
to '?' -- the value is undefined or not given.

data item '_symmetry_cell_setting' value 'Monoclinic ' was changed to
'monoclinic' in accordance with the
/home/data/users/saulius/crontab/automatic-downloads/rss-feeds/RSC/lib/dictionaries/cif_core.dic
dictionary named 'cif_core.dic' version 2.4.2 last updated on
2011-04-26.

data item '_exptl_crystal_density_meas' value 'not measured' was
changed to '?' -- the value is perceived as not measured.

Automatic conversion script
Id: cif_fix_values 6909 2019-04-08 15:41:33Z antanas 

 Adding full bibliography for 7701888--7701892.cif.
;
_cod_original_sg_symbol_H-M 'P 1 21/a 1 '
_cod_original_formula_sum ' C14 H19 B1 Cl2 N4 O2 S2 W1 '
_cod_database_code 7701891

loop_
_symmetry_equiv_pos_as_xyz
x,y,z
-x,-y,-z
-x+1/2,y+1/2,-z
x+1/2,-y+1/2,z

loop_
_atom_site_label
_atom_site_type_symbol
_atom_site_fract_x
_atom_site_fract_y
_atom_site_fract_z
_atom_site_U_iso_or_equiv
_atom_site_occupancy
_atom_site_adp_type
W1 w 0.32059(4) 0.408340(17) 0.23808(2) 0.0251 1.0000 Uani
Cl10 cl 0.0280(9) 0.2216(3) 0.6123(4) 0.1123(18) 0.840(7) Uiso
Cl11 cl 0.151(5) 0.2252(18) 0.607(2) 0.1123(18) 0.160(7) Uiso
Cl20 cl 0.175(1) 0.2660(4) 0.8052(5) 0.125(2) 0.840(7) Uiso
Cl21 cl 0.032(6) 0.2609(18) 0.780(2) 0.125(2) 0.160(7) Uiso
S1 s 0.3288(3) 0.51848(13) 0.34539(16) 0.0379 1.0000 Uani
S2 s 0.3888(3) 0.49438(11) 0.12144(15) 0.0317 1.0000 Uani
O1 o 0.3514(8) 0.2927(3) 0.0889(5) 0.0415 1.0000 Uani
O2 o 0.7289(8) 0.3677(3) 0.2899(4) 0.0407 1.0000 Uani
N11 n 0.0418(9) 0.5738(4) 0.4084(5) 0.0369 1.0000 Uani
N12 n -0.0353(8) 0.5209(3) 0.2725(4) 0.0267 1.0000 Uani
N21 n 0.2043(9) 0.6093(3) 0.0415(5) 0.0308 1.0000 Uani
N22 n 0.0395(8) 0.5439(4) 0.1139(4) 0.0285 1.0000 Uani
C1 c 0.3724(12) 0.3532(6) 0.3879(6) 0.0428 1.0000 Uani
C2 c 0.1874(12) 0.3510(5) 0.3406(6) 0.0420 1.0000 Uani
C3 c 0.1493(11) 0.3095(5) 0.2604(7) 0.0402 1.0000 Uani
C4 c 0.3353(11) 0.3361(5) 0.1435(6) 0.0333 1.0000 Uani
C5 c 0.5748(11) 0.3838(4) 0.2729(6) 0.0324 1.0000 Uani
C11 c 0.1068(11) 0.5376(4) 0.3416(6) 0.0316 1.0000 Uani
C12 c 0.1495(14) 0.5996(7) 0.4959(7) 0.0559 1.0000 Uani
C13 c -0.1464(12) 0.5793(5) 0.3812(7) 0.0454 1.0000 Uani
C14 c -0.1920(11) 0.5474(5) 0.2988(6) 0.0376 1.0000 Uani
C21 c 0.208(1) 0.5520(4) 0.0931(6) 0.0285 1.0000 Uani
C22 c 0.3583(12) 0.6362(5) 0.0035(7) 0.0427 1.0000 Uani
C23 c 0.0332(12) 0.6397(5) 0.0266(6) 0.0395 1.0000 Uani
C24 c -0.0657(11) 0.5992(5) 0.0706(6) 0.0375 1.0000 Uani
C50 c 0.155(3) 0.1951(9) 0.7238(11) 0.121(8) 0.840(7) Uiso
C51 c 0.216(9) 0.224(8) 0.732(2) 0.121(8) 0.160(7) Uiso
B1 b -0.0251(12) 0.4880(5) 0.1773(7) 0.0296 1.0000 Uani
H1 h 0.069(11) 0.432(5) 0.182(6) 0.0357 1.0000 Uiso
H2 h -0.155(12) 0.473(5) 0.135(6) 0.0357 1.0000 Uiso
H11 h 0.4085(12) 0.3822(6) 0.4461(6) 0.0522 1.0000 Uiso
H12 h 0.4657(12) 0.3257(6) 0.3627(6) 0.0522 1.0000 Uiso
H21 h 0.0910(12) 0.3779(5) 0.3640(6) 0.0531 1.0000 Uiso
H31 h 0.0223(11) 0.3058(5) 0.2243(7) 0.0501 1.0000 Uiso
H32 h 0.2487(11) 0.2832(5) 0.2388(7) 0.0501 1.0000 Uiso
H121 h 0.0692(14) 0.6245(7) 0.5325(7) 0.0673 1.0000 Uiso
H122 h 0.2430(14) 0.6337(7) 0.4824(7) 0.0673 1.0000 Uiso
H123 h 0.2103(14) 0.5585(7) 0.5329(7) 0.0673 1.0000 Uiso
H131 h -0.2302(12) 0.6028(5) 0.4172(7) 0.0566 1.0000 Uiso
H141 h -0.3178(11) 0.5430(5) 0.2613(6) 0.0455 1.0000 Uiso
H221 h 0.3217(12) 0.6806(5) -0.0333(7) 0.0534 1.0000 Uiso
H222 h 0.4615(12) 0.6470(5) 0.0562(7) 0.0534 1.0000 Uiso
H223 h 0.3963(12) 0.5993(5) -0.0381(7) 0.0534 1.0000 Uiso
H231 h -0.0071(12) 0.6837(5) -0.0103(6) 0.0466 1.0000 Uiso
H241 h -0.1960(11) 0.6072(5) 0.0724(6) 0.0451 1.0000 Uiso
H501 h 0.094(3) 0.1538(9) 0.7476(11) 0.1470 0.8439 Uiso
H502 h 0.279(3) 0.1806(9) 0.7166(11) 0.1470 0.8439 Uiso
H511 h 0.326(9) 0.254(8) 0.754(2) 0.1470 0.1561 Uiso
H512 h 0.240(9) 0.174(8) 0.755(2) 0.1470 0.1561 Uiso

loop_
_atom_site_aniso_label
_atom_site_aniso_U_11
_atom_site_aniso_U_22
_atom_site_aniso_U_33
_atom_site_aniso_U_23
_atom_site_aniso_U_13
_atom_site_aniso_U_12
W1 0.02061(14) 0.02678(15) 0.02819(15) -0.0006(2) 0.00542(9) 0.00111(17)
S1 0.027(1) 0.0470(13) 0.0389(12) -0.016(1) 0.0037(9) 0.0000(9)
S2 0.0261(9) 0.0332(11) 0.0372(11) 0.0046(9) 0.0097(8) 0.0040(8)
O1 0.036(3) 0.039(4) 0.050(4) -0.007(3) 0.009(3) 0.003(3)
O2 0.027(3) 0.046(4) 0.048(4) -0.001(3) 0.006(3) 0.006(3)
N11 0.036(4) 0.047(5) 0.029(4) -0.012(3) 0.011(3) -0.004(3)
N12 0.024(3) 0.031(3) 0.026(3) -0.000(3) 0.007(3) -0.001(3)
N21 0.034(4) 0.028(4) 0.032(4) 0.004(3) 0.009(3) -0.000(3)
N22 0.018(3) 0.038(4) 0.028(4) -0.004(3) 0.002(3) 0.003(3)
C1 0.040(5) 0.064(6) 0.027(4) 0.012(4) 0.011(4) -0.001(4)
C2 0.036(5) 0.059(6) 0.038(5) 0.017(5) 0.023(4) -0.005(4)
C3 0.028(5) 0.036(4) 0.061(6) 0.001(5) 0.020(4) -0.008(3)
C4 0.025(4) 0.034(4) 0.040(5) 0.002(4) 0.005(3) 0.000(3)
C5 0.038(5) 0.031(4) 0.030(4) -0.002(3) 0.009(4) -0.005(3)
C11 0.036(4) 0.035(4) 0.025(4) -0.005(3) 0.007(3) -0.003(3)
C12 0.051(5) 0.082(8) 0.036(5) -0.031(6) 0.012(4) -0.003(6)
C13 0.040(5) 0.048(6) 0.054(6) -0.009(5) 0.023(4) 0.003(4)
C14 0.028(4) 0.042(5) 0.043(5) -0.002(4) 0.009(4) 0.005(4)
C21 0.024(4) 0.035(4) 0.026(4) -0.001(3) 0.004(3) 0.001(3)
C22 0.038(5) 0.046(5) 0.049(6) 0.014(4) 0.021(4) -0.002(4)
C23 0.034(5) 0.044(5) 0.038(5) 0.002(4) 0.002(4) 0.014(4)
C24 0.031(4) 0.043(5) 0.038(4) 0.009(4) 0.006(3) 0.009(4)
B1 0.029(4) 0.030(5) 0.030(5) 0.000(4) 0.007(4) -0.001(4)

loop_
_atom_type_symbol
_atom_type_scat_dispersion_real
_atom_type_scat_dispersion_imag
_atom_type_scat_Cromer_Mann_a1
_atom_type_scat_Cromer_Mann_b1
_atom_type_scat_Cromer_Mann_a2
_atom_type_scat_Cromer_Mann_b2
_atom_type_scat_Cromer_Mann_a3
_atom_type_scat_Cromer_Mann_b3
_atom_type_scat_Cromer_Mann_a4
_atom_type_scat_Cromer_Mann_b4
_atom_type_scat_Cromer_Mann_c
_atom_type_scat_source
'C   ' 0.0033 0.0016 2.3100 20.8439 1.0200 10.2075 1.5886 0.5687 0.8650 51.6512 0.2156 International_Tables_Vol_IV_Table_2.2B
'H   ' 0.0000 0.0000 0.4930 10.5109 0.3229 26.1257 0.1402 3.1424 0.0408 57.7997 0.0030 International_Tables_Vol_IV_Table_2.2B
'B   ' 0.0000 0.0010 2.0545 23.2185 1.3326 1.0210 1.0979 60.3498 0.7068 0.1403 -0.1932 International_Tables_Vol_IV_Table_2.2B
'Cl  ' 0.1484 0.1585 11.4604 0.0104 7.1964 1.1662 6.2556 18.5194 1.6455 47.7784 -9.5574 International_Tables_Vol_IV_Table_2.2B
'N   ' 0.0061 0.0033 12.2126 0.0057 3.1322 9.8933 2.0125 28.9975 1.1663 0.5826 -11.5290 International_Tables_Vol_IV_Table_2.2B
'O   ' 0.0106 0.0060 3.0485 13.2771 2.2868 5.7011 1.5463 0.3239 0.8670 32.9089 0.2508 International_Tables_Vol_IV_Table_2.2B
'S   ' 0.1246 0.1234 6.9053 1.4679 5.2034 22.2151 1.4379 0.2536 1.5863 56.1720 0.8669 International_Tables_Vol_IV_Table_2.2B
'W   ' -1.4210 6.8720 29.0818 1.7203 15.4300 9.2259 14.4327 0.3217 5.1198 57.0560 9.8875 International_Tables_Vol_IV_Table_2.2B

loop_
_exptl_crystal_face_index_h
_exptl_crystal_face_index_k
_exptl_crystal_face_index_l
_exptl_crystal_face_perp_dist
-1 0 0 0.160
0 1 0 0.080
0 -1 0 0.010
0 0 1 0.010
0 0 -1 0.040
1 0 -1 0.136

loop_
_geom_angle_atom_site_label_1
_geom_angle_atom_site_label_2
_geom_angle_atom_site_label_3
_geom_angle
_geom_angle_publ_flag
S1 W1 S2 84.87(8) yes
S1 W1 C1 79.2(3) yes
S2 W1 C1 153.8(2) yes
S1 W1 C2 86.6(3) yes
S2 W1 C2 163.1(3) yes
C1 W1 C2 35.9(3) yes
S1 W1 C3 120.1(2) yes
S2 W1 C3 144.8(3) yes
C1 W1 C3 61.1(3) yes
C2 W1 C3 35.4(3) yes
S1 W1 C4 169.9(3) yes
S2 W1 C4 85.3(3) yes
C1 W1 C4 108.9(4) yes
C2 W1 C4 103.6(4) yes
C3 W1 C4 69.9(3) yes
S1 W1 C5 97.4(2) yes
S2 W1 C5 90.3(2) yes
C1 W1 C5 71.5(3) yes
C2 W1 C5 105.3(3) yes
C3 W1 C5 108.8(3) yes
S1 W1 H1 88.8(25) no
S2 W1 H1 83.1(25) no
C1 W1 H1 116.9(25) no
C2 W1 H1 82.2(25) no
C3 W1 H1 73.8(25) no
C4 W1 C5 80.1(3) yes
C4 W1 H1 92.6(25) no
C5 W1 H1 170.5(25) no
W1 S1 C11 104.1(3) yes
W1 S2 C21 108.1(3) yes
C11 N11 C12 125.3(7) yes
C11 N11 C13 109.0(7) yes
C12 N11 C13 125.6(7) yes
C11 N12 C14 107.4(7) yes
C11 N12 B1 126.3(6) yes
C14 N12 B1 125.9(7) yes
C21 N21 C22 124.8(7) yes
C21 N21 C23 109.8(7) yes
C22 N21 C23 125.3(7) yes
C21 N22 C24 106.9(7) yes
C21 N22 B1 128.6(7) yes
C24 N22 B1 124.4(6) yes
W1 C1 C2 66.6(4) yes
W1 C1 H11 120.7(3) no
C2 C1 H11 120.0(6) no
W1 C1 H12 83.5(2) no
C2 C1 H12 120.0(6) no
H11 C1 H12 120.000 no
W1 C2 C1 77.5(5) yes
W1 C2 C3 75.7(5) yes
C1 C2 C3 116.2(8) yes
W1 C2 H21 116.1(3) no
C1 C2 H21 121.9(6) no
C3 C2 H21 121.9(5) no
W1 C3 C2 69.0(5) yes
W1 C3 H31 118.9(2) no
C2 C3 H31 120.0(5) no
W1 C3 H32 82.9(2) no
C2 C3 H32 120.0(5) no
H31 C3 H32 120.001 no
W1 C4 O1 177.2(7) yes
W1 C5 O2 176.9(7) yes
S1 C11 N11 125.2(6) yes
S1 C11 N12 127.1(6) yes
N11 C11 N12 107.7(7) yes
N11 C12 H121 109.5(5) no
N11 C12 H122 109.5(6) no
H121 C12 H122 109.477 no
N11 C12 H123 109.4(6) no
H121 C12 H123 109.474 no
H122 C12 H123 109.476 no
N11 C13 C14 106.8(7) yes
N11 C13 H131 126.6(5) no
C14 C13 H131 126.6(5) no
N12 C14 C13 109.1(8) yes
N12 C14 H141 125.4(5) no
C13 C14 H141 125.5(5) no
S2 C21 N21 125.2(6) yes
S2 C21 N22 127.0(6) yes
N21 C21 N22 107.7(7) yes
N21 C22 H221 109.5(5) no
N21 C22 H222 109.4(5) no
H221 C22 H222 109.475 no
N21 C22 H223 109.5(5) no
H221 C22 H223 109.475 no
H222 C22 H223 109.477 no
N21 C23 C24 106.6(8) yes
N21 C23 H231 126.7(5) no
C24 C23 H231 126.7(5) no
N22 C24 C23 109.1(7) yes
N22 C24 H241 125.5(4) no
C23 C24 H241 125.5(5) no
Cl10 C50 Cl20 111.0(9) yes
Cl10 C50 H501 109.3(8) no
Cl20 C50 H501 109.5(8) no
Cl10 C50 H502 108.9(8) no
Cl20 C50 H502 108.7(8) no
H501 C50 H502 109.466 no
Cl11 C51 Cl21 108.3(17) yes
Cl11 C51 H511 111.3(46) no
Cl21 C51 H511 108.4(46) no
Cl11 C51 H512 109.9(46) no
Cl21 C51 H512 109.4(45) no
H511 C51 H512 109.467 no
N12 B1 N22 110.4(7) yes
N12 B1 H1 114.8(40) no
N22 B1 H1 110.7(39) no
N12 B1 H2 114.4(46) no
N22 B1 H2 101.4(46) no
H1 B1 H2 104.2(60) no
W1 H1 B1 134.1(59) no

loop_
_geom_bond_atom_site_label_1
_geom_bond_atom_site_label_2
_geom_bond_distance
_geom_bond_publ_flag
W1 S1 2.587(2) yes
W1 S2 2.473(2) yes
W1 C1 2.378(8) yes
W1 C2 2.236(7) yes
W1 C3 2.322(8) yes
W1 C4 1.953(9) yes
W1 C5 1.939(9) yes
W1 H1 1.96(8) no
Cl10 C50 1.786(15) yes
Cl11 C51 1.797(19) yes
Cl20 C50 1.770(15) yes
Cl21 C51 1.812(19) yes
S1 C11 1.703(8) yes
S2 C21 1.727(8) yes
O1 C4 1.16(1) yes
O2 C5 1.18(1) yes
N11 C11 1.36(1) yes
N11 C12 1.453(11) yes
N11 C13 1.400(11) yes
N12 C11 1.35(1) yes
N12 C14 1.41(1) yes
N12 B1 1.534(11) yes
N21 C21 1.31(1) yes
N21 C22 1.47(1) yes
N21 C23 1.39(1) yes
N22 C21 1.370(9) yes
N22 C24 1.38(1) yes
N22 B1 1.542(11) yes
C1 C2 1.429(12) yes
C1 H11 1.000 no
C1 H12 1.000 no
C2 C3 1.387(13) yes
C2 H21 1.000 no
C3 H31 1.000 no
C3 H32 1.000 no
C12 H121 1.000 no
C12 H122 1.000 no
C12 H123 1.000 no
C13 C14 1.325(13) yes
C13 H131 1.000 no
C14 H141 1.000 no
C22 H221 1.000 no
C22 H222 1.000 no
C22 H223 1.000 no
C23 C24 1.318(13) yes
C23 H231 1.000 no
C24 H241 1.000 no
C50 H501 1.000 no
C50 H502 1.000 no
C51 H511 1.000 no
C51 H512 1.000 no
B1 H1 1.27(8) no
B1 H2 1.08(9) no

loop_
_geom_contact_atom_site_label_1
_geom_contact_atom_site_label_2
_geom_contact_distance
_geom_contact_site_symmetry_2
_geom_contact_publ_flag
Cl10 C1 3.54(1) 4_455 no
Cl11 C12 3.31(4) 3_546 no
Cl11 Cl21 3.44(5) 4 no
Cl20 Cl21 2.84(5) 4 no
Cl20 C24 3.31(1) 2_566 no
Cl21 C24 3.39(3) 2_566 no
Cl21 C23 3.50(3) 2_566 no
S1 C50 3.48(2) 3_556 no
O1 C22 3.09(1) 2_665 no
O1 C23 3.31(1) 2_565 no
O1 C22 3.48(1) 3_545 no
O1 C24 3.49(1) 2_565 no
O1 C23 3.53(1) 3_545 no
O1 C3 3.57(1) 4 no
O2 C12 3.14(1) 2_666 no
O2 C3 3.39(1) 4 no
O2 C2 3.41(1) 1_655 no
O2 N12 3.418(8) 1_655 no
O2 C14 3.42(1) 1_655 no
O2 C3 3.46(1) 1_655 no
O2 B1 3.53(1) 1_655 no
C4 C23 3.37(1) 2_565 no
C4 C22 3.49(1) 2_665 no
C4 C24 3.58(1) 2_565 no
C5 C14 3.52(1) 1_655 no

loop_
_geom_torsion_atom_site_label_1
_geom_torsion_atom_site_label_2
_geom_torsion_atom_site_label_3
_geom_torsion_atom_site_label_4
_geom_torsion
_geom_torsion_publ_flag
W1 S1 C11 N11 156.2(7) no
W1 S1 C11 N12 -24.7(8) no
W1 S2 C21 N21 172.0(6) no
W1 S2 C21 N22 -13.2(8) no
W1 C1 C2 C3 66.9(8) no
W1 C3 C2 C1 -67.9(8) no
S1 W1 S2 C21 -64.6(3) no
S1 W1 C1 C2 99.2(6) no
S1 W1 C2 C1 -76.3(6) no
S1 W1 C2 C3 162.1(5) no
S1 W1 C3 C2 -20.7(6) no
S1 W1 C4 O1 78.8(2) no
S1 W1 C5 O2 -148.3(1) no
S1 C11 N11 C12 -3(1) no
S1 C11 N11 C13 179.9(7) no
S1 C11 N12 C14 -179.7(7) no
S1 C11 N12 B1 -7(1) no
S2 W1 S1 C11 101.9(3) no
S2 W1 C1 C2 152.7(5) no
S2 W1 C2 C1 -135.9(7) no
S2 W1 C2 C3 102.5(9) no
S2 W1 C3 C2 -150.6(4) no
S2 W1 C4 O1 93.8(2) no
S2 W1 C5 O2 -63.4(1) no
S2 C21 N21 C22 -4(1) no
S2 C21 N21 C23 175.1(6) no
S2 C21 N22 C24 -174.7(6) no
S2 C21 N22 B1 9(1) no
O1 C4 W1 C1 -63.7(2) no
O1 C4 W1 C2 -100.8(2) no
O1 C4 W1 C3 -111.7(2) no
O1 C4 W1 C5 2.7(2) no
O2 C5 W1 C1 135.7(1) no
O2 C5 W1 C2 123.2(1) no
O2 C5 W1 C3 86.4(1) no
O2 C5 W1 C4 21.8(1) no
N11 C11 N12 C14 -0.5(9) no
N11 C11 N12 B1 172.1(7) no
N11 C13 C14 N12 0(1) no
N12 C11 N11 C12 178.0(9) no
N12 C11 N11 C13 0.7(9) no
N12 B1 N22 C21 102.1(9) no
N12 B1 N22 C24 -74.0(9) no
N21 C21 N22 C24 0.8(9) no
N21 C21 N22 B1 -175.8(7) no
N21 C23 C24 N22 0(1) no
N22 C21 N21 C22 -179.3(7) no
N22 C21 N21 C23 -0.5(9) no
N22 B1 N12 C11 -73.5(9) no
N22 B1 N12 C14 97.8(9) no
C1 W1 S1 C11 -98.9(4) no
C1 W1 S2 C21 -117.1(6) no
C1 W1 C2 C3 -121.6(8) no
C1 W1 C3 C2 34.8(5) no
C1 C2 W1 C3 121.6(8) no
C1 C2 W1 C4 103.7(6) no
C1 C2 W1 C5 20.5(6) no
C2 W1 S1 C11 -63.5(4) no
C2 W1 S2 C21 -4.7(8) no
C2 C1 W1 C3 -34.3(6) no
C2 C1 W1 C4 -87.0(6) no
C2 C1 W1 C5 -159.2(7) no
C2 C3 W1 C4 161.4(6) no
C2 C3 W1 C5 90.0(6) no
C3 W1 S1 C11 -51.6(4) no
C3 W1 S2 C21 73.6(5) no
C3 C2 W1 C4 -17.9(6) no
C3 C2 W1 C5 -101.1(5) no
C4 W1 S1 C11 117(1) no
C4 W1 S2 C21 118.0(4) no
C5 W1 S1 C11 -168.4(4) no
C5 W1 S2 C21 -162.0(4) no
C11 N11 C13 C14 -1(1) no
C11 N12 C14 C13 0(1) no
C12 N11 C13 C14 -178.0(9) no
C13 C14 N12 B1 -172.5(8) no
C21 N21 C23 C24 0(1) no
C21 N22 C24 C23 -0.8(9) no
C22 N21 C23 C24 178.8(8) no
C23 C24 N22 B1 176.0(7) no
